data_7013650
loop_
_publ_author_name
'Ciszewski, James T.'
'Xie, Baohan'
'Cao, Changsheng'
'Odom, Aaron L.'

_publ_section_title
;
 Synthesis and structure of an imido-tethered Schrock carbene of
 molybdenumElectronic supplementary information (ESI) available:
 Synthetic details for the generation of
 2-(3,3-dimethypent-4-enyl)aniline (1) and the tethered molybdenum
 carbene 4. Tables for the X-ray diffraction study on 4. See
 http://www.rsc.org/suppdata/dt/b3/b311320p/
;
_journal_issue 22
_journal_name_full 'Dalton Transactions'
_journal_page_first 4226
_journal_paper_doi 10.1039/b311320p
_journal_year 2003
_chemical_formula_sum 'C18 H25 F6 Mo N O8 S2'
_chemical_formula_weight 657.45
_chemical_name_systematic
;
?
;
_space_group_IT_number 14
_symmetry_cell_setting monoclinic
_symmetry_space_group_name_Hall '-P 2yn'
_symmetry_space_group_name_H-M 'P 1 21/n 1'
_atom_sites_solution_hydrogens geom
_atom_sites_solution_primary direct
_atom_sites_solution_secondary difmap
_audit_creation_method SHELXL-97
_cell_angle_alpha 90.00
_cell_angle_beta 92.648(6)
_cell_angle_gamma 90.00
_cell_formula_units_Z 4
_cell_length_a 12.669(3)
_cell_length_b 15.745(5)
_cell_length_c 12.809(4)
_cell_measurement_temperature 176(2)
_cell_volume 2552.3(13)
_computing_cell_refinement 'Bruker SMART'
_computing_data_collection 'Bruker SMART'
_computing_data_reduction 'Bruker SHELXTL'
_computing_molecular_graphics 'Bruker SHELXTL'
_computing_publication_material 'Bruker SHELXTL'
_computing_structure_refinement 'SHELXL-97 (Sheldrick, 1997)'
_computing_structure_solution 'SHELXS-97 (Sheldrick, 1990)'
_diffrn_ambient_temperature 176(2)
_diffrn_measured_fraction_theta_full 0.994
_diffrn_measured_fraction_theta_max 0.994
_diffrn_measurement_device_type 'CCD area detector'
_diffrn_measurement_method 'phi and omega scans'
_diffrn_radiation_monochromator graphite
_diffrn_radiation_source 'fine-focus sealed tube'
_diffrn_radiation_type MoK\a
_diffrn_radiation_wavelength 0.71073
_diffrn_reflns_av_R_equivalents 0.2814
_diffrn_reflns_av_sigmaI/netI 0.2669
_diffrn_reflns_limit_h_max 13
_diffrn_reflns_limit_h_min -14
_diffrn_reflns_limit_k_max 17
_diffrn_reflns_limit_k_min -15
_diffrn_reflns_limit_l_max 10
_diffrn_reflns_limit_l_min -14
_diffrn_reflns_number 11563
_diffrn_reflns_theta_full 23.37
_diffrn_reflns_theta_max 23.37
_diffrn_reflns_theta_min 2.05
_exptl_absorpt_coefficient_mu 0.764
_exptl_absorpt_correction_T_max 1.000
_exptl_absorpt_correction_T_min 0.337
_exptl_absorpt_correction_type 'Shelx sadabs'
_exptl_crystal_colour yellow
_exptl_crystal_density_diffrn 1.711
_exptl_crystal_density_method 'not measured'
_exptl_crystal_description needle
_exptl_crystal_F_000 1328
_exptl_crystal_size_max 0.14
_exptl_crystal_size_mid 0.19
_exptl_crystal_size_min 0.37
_refine_diff_density_max 1.528
_refine_diff_density_min -2.874
_refine_diff_density_rms 0.243
_refine_ls_extinction_coef 0.0000(5)
_refine_ls_extinction_expression Fc^*^=kFc[1+0.001xFc^2^\l^3^/sin(2\q)]^-1/4^
_refine_ls_extinction_method SHELXL
_refine_ls_goodness_of_fit_ref 0.971
_refine_ls_hydrogen_treatment mixed
_refine_ls_matrix_type full
_refine_ls_number_parameters 326
_refine_ls_number_reflns 3698
_refine_ls_number_restraints 0
_refine_ls_restrained_S_all 0.971
_refine_ls_R_factor_all 0.2107
_refine_ls_R_factor_gt 0.1088
_refine_ls_shift/su_max 0.104
_refine_ls_shift/su_mean 0.013
_refine_ls_structure_factor_coef Fsqd
_refine_ls_weighting_details 'calc w=1/[\s^2^(Fo^2^)+(0.1687P)^2^+0.0000P] where P=(Fo^2^+2Fc^2^)/3'
_refine_ls_weighting_scheme calc
_refine_ls_wR_factor_gt 0.2494
_refine_ls_wR_factor_ref 0.3341
_reflns_number_gt 1698
_reflns_number_total 3698
_reflns_threshold_expression >2sigma(I)
_cod_data_source_file b311320p.txt
_cod_data_source_block jtcx2
_cod_depositor_comments
;
The following automatic conversions were performed:
'_symmetry_cell_setting' value 'Monoclinic' changed to 'monoclinic'
according to '/home/saulius/struct/CIF-dictionaries/cif_core.dic'
dictionary named 'cif_core.dic' version 2.4.1 from 2010-06-29.

Automatic conversion script
Id: cif_fix_enum 1527 2010-12-29 10:47:43Z saulius 
;
_cod_original_cell_volume 2552.3(12)
_cod_original_sg_symbol_H-M P2(1)/n
_cod_database_code 7013650

loop_
_symmetry_equiv_pos_as_xyz
'x, y, z'
'-x+1/2, y+1/2, -z+1/2'
'-x, -y, -z'
'x-1/2, -y-1/2, z-1/2'

loop_
_atom_site_label
_atom_site_type_symbol
_atom_site_fract_x
_atom_site_fract_y
_atom_site_fract_z
_atom_site_U_iso_or_equiv
_atom_site_adp_type
_atom_site_occupancy
_atom_site_symmetry_multiplicity
_atom_site_calc_flag
_atom_site_refinement_flags
_atom_site_disorder_assembly
_atom_site_disorder_group
Mo Mo 0.90780(11) 0.46160(11) 0.77182(11) 0.0284(6) Uani 1 1 d . . .
S1 S 1.1522(4) 0.4720(4) 0.7048(4) 0.0424(15) Uani 1 1 d . . .
S2 S 0.6498(4) 0.4296(4) 0.7546(4) 0.0444(15) Uani 1 1 d . . .
O11 O 1.0686(9) 0.5022(8) 0.7765(8) 0.031(3) Uani 1 1 d . . .
O12 O 1.1292(11) 0.4959(12) 0.5980(9) 0.070(5) Uani 1 1 d . . .
O13 O 1.1958(10) 0.3947(10) 0.7289(11) 0.060(4) Uani 1 1 d . . .
O21 O 0.7450(8) 0.4831(8) 0.7855(8) 0.031(3) Uani 1 1 d . . .
O22 O 0.6689(11) 0.3384(14) 0.7530(13) 0.085(6) Uani 1 1 d . . .
O23 O 0.5899(13) 0.4679(14) 0.6697(13) 0.106(8) Uani 1 1 d . . .
O31 O 0.9096(8) 0.5791(9) 0.8898(8) 0.035(3) Uani 1 1 d . . .
O32 O 0.8904(8) 0.5847(8) 0.6778(8) 0.035(3) Uani 1 1 d . . .
N1 N 0.9135(10) 0.3794(12) 0.8607(9) 0.041(5) Uani 1 1 d . . .
F11 F 1.2246(8) 0.6256(9) 0.7405(9) 0.056(3) Uani 1 1 d . . .
F12 F 1.3377(9) 0.5329(9) 0.6920(9) 0.071(4) Uani 1 1 d . . .
F13 F 1.2847(8) 0.5318(8) 0.8492(9) 0.060(4) Uani 1 1 d . . .
F21 F 0.6201(12) 0.4185(13) 0.9520(11) 0.109(6) Uani 1 1 d . . .
F22 F 0.5493(12) 0.5289(13) 0.8763(15) 0.118(7) Uani 1 1 d . . .
F23 F 0.4805(8) 0.4052(8) 0.8518(11) 0.073(4) Uani 1 1 d . . .
C1 C 0.9111(13) 0.4039(12) 0.6483(13) 0.035(5) Uani 1 1 d . . .
H1A H 0.9171 0.4418 0.5932 0.042 Uiso 1 1 calc R . .
C1' C 1.2563(15) 0.5423(18) 0.7495(14) 0.054(7) Uani 1 1 d . . .
C2 C 0.9069(14) 0.3057(13) 0.6042(14) 0.039(5) Uani 1 1 d . . .
C2' C 0.5707(17) 0.4508(19) 0.865(2) 0.064(7) Uani 1 1 d . . .
C3 C 0.9007(14) 0.2429(14) 0.6923(13) 0.044(5) Uani 1 1 d . . .
H3A H 0.8869 0.1874 0.6619 0.053 Uiso 1 1 calc R . .
H3B H 0.8400 0.2577 0.7321 0.053 Uiso 1 1 calc R . .
C4 C 0.9998(15) 0.2346(17) 0.7719(14) 0.058(7) Uani 1 1 d . . .
H4A H 1.0375 0.1823 0.7588 0.069 Uiso 1 1 calc R . .
H4B H 1.0477 0.2818 0.7628 0.069 Uiso 1 1 calc R . .
C11 C 0.9142(14) 0.3077(15) 0.9222(13) 0.039(6) Uani 1 1 d . . .
C12 C 0.8681(13) 0.3081(15) 1.0174(13) 0.040(6) Uani 1 1 d . . .
H12B H 0.8357 0.3568 1.0417 0.049 Uiso 1 1 calc R . .
C13 C 0.8712(15) 0.2346(15) 1.0756(14) 0.044(5) Uani 1 1 d . . .
H13B H 0.8378 0.2344 1.1387 0.053 Uiso 1 1 calc R . .
C14 C 0.9224(14) 0.1597(16) 1.0449(14) 0.049(6) Uani 1 1 d . . .
H14A H 0.9274 0.1122 1.0880 0.059 Uiso 1 1 calc R . .
C15 C 0.9656(15) 0.1605(15) 0.9456(15) 0.050(6) Uani 1 1 d . . .
H15A H 0.9975 0.1116 0.9213 0.060 Uiso 1 1 calc R . .
C16 C 0.9618(14) 0.2345(16) 0.8814(14) 0.046(6) Uani 1 1 d . . .
C21 C 1.0067(16) 0.2954(17) 0.5411(14) 0.069(8) Uani 1 1 d . . .
H21A H 1.0090 0.2389 0.5131 0.103 Uiso 1 1 calc R . .
H21B H 1.0683 0.3051 0.5860 0.103 Uiso 1 1 calc R . .
H21C H 1.0051 0.3358 0.4849 0.103 Uiso 1 1 calc R . .
C22 C 0.8103(17) 0.2998(14) 0.5265(14) 0.054(6) Uani 1 1 d . . .
H22B H 0.8044 0.2430 0.4997 0.082 Uiso 1 1 calc R . .
H22C H 0.8190 0.3387 0.4698 0.082 Uiso 1 1 calc R . .
H22D H 0.7474 0.3140 0.5617 0.082 Uiso 1 1 calc R . .
C31' C 0.8847(15) 0.6558(14) 0.8405(13) 0.042(5) Uani 1 1 d . . .
H31A H 0.9145 0.7028 0.8811 0.051 Uiso 1 1 calc R . .
H31B H 0.8087 0.6630 0.8341 0.051 Uiso 1 1 calc R . .
C31 C 0.8589(17) 0.5660(15) 0.9878(14) 0.055(6) Uani 1 1 d . . .
H31C H 0.8643 0.6170 1.0290 0.082 Uiso 1 1 calc R . .
H31D H 0.8931 0.5202 1.0255 0.082 Uiso 1 1 calc R . .
H31E H 0.7858 0.5523 0.9739 0.082 Uiso 1 1 calc R . .
C32' C 0.9289(13) 0.6545(14) 0.7362(13) 0.039(5) Uani 1 1 d . . .
H32A H 0.9101 0.7067 0.6995 0.047 Uiso 1 1 calc R . .
H32B H 1.0053 0.6515 0.7434 0.047 Uiso 1 1 calc R . .
C32 C 0.7943(14) 0.6024(15) 0.6149(13) 0.050(6) Uani 1 1 d . . .
H32C H 0.8009 0.6563 0.5808 0.075 Uiso 1 1 calc R . .
H32D H 0.7352 0.6039 0.6592 0.075 Uiso 1 1 calc R . .
H32E H 0.7834 0.5587 0.5633 0.075 Uiso 1 1 calc R . .

loop_
_atom_site_aniso_label
_atom_site_aniso_U_11
_atom_site_aniso_U_22
_atom_site_aniso_U_33
_atom_site_aniso_U_23
_atom_site_aniso_U_13
_atom_site_aniso_U_12
Mo 0.0156(8) 0.0436(12) 0.0263(9) 0.0019(8) 0.0051(6) -0.0014(8)
S1 0.020(2) 0.070(5) 0.039(3) -0.008(3) 0.015(2) 0.003(3)
S2 0.022(3) 0.058(4) 0.053(3) -0.002(3) 0.008(2) -0.007(2)
O11 0.034(7) 0.021(7) 0.037(7) 0.003(5) 0.001(5) -0.001(6)
O12 0.053(10) 0.134(16) 0.025(8) -0.001(8) 0.007(7) -0.037(9)
O13 0.026(8) 0.064(12) 0.091(11) -0.006(9) 0.024(7) 0.019(8)
O21 0.025(7) 0.031(9) 0.037(7) 0.002(5) 0.006(5) -0.002(5)
O22 0.031(9) 0.116(19) 0.110(14) -0.026(12) 0.029(8) -0.013(10)
O23 0.062(11) 0.16(2) 0.091(13) 0.071(13) -0.050(10) -0.078(12)
O31 0.015(6) 0.067(11) 0.024(7) 0.008(6) 0.008(5) -0.003(6)
O32 0.019(6) 0.053(10) 0.034(7) 0.015(6) -0.010(5) 0.001(6)
N1 0.020(8) 0.098(16) 0.005(7) -0.001(8) 0.006(6) 0.004(8)
F11 0.038(7) 0.053(10) 0.079(9) -0.011(7) 0.026(6) -0.006(6)
F12 0.035(7) 0.114(13) 0.065(8) -0.018(7) 0.027(6) -0.019(7)
F13 0.033(6) 0.084(11) 0.062(8) -0.008(7) -0.003(5) 0.001(6)
F21 0.073(10) 0.19(2) 0.063(10) 0.020(10) 0.020(8) -0.043(11)
F22 0.071(11) 0.097(16) 0.195(19) -0.036(13) 0.083(11) -0.015(10)
F23 0.019(6) 0.054(10) 0.147(12) 0.003(8) 0.026(7) -0.010(6)
C1 0.030(10) 0.029(13) 0.047(12) 0.030(9) 0.015(8) 0.002(9)
C1' 0.028(11) 0.11(2) 0.029(12) -0.022(12) 0.018(9) -0.017(13)
C2 0.034(11) 0.050(15) 0.035(11) -0.009(9) 0.022(9) -0.001(9)
C2' 0.028(13) 0.08(2) 0.086(19) 0.008(16) 0.039(12) 0.007(13)
C3 0.039(12) 0.069(17) 0.024(10) 0.002(10) 0.001(9) -0.017(11)
C4 0.026(11) 0.09(2) 0.054(14) -0.004(12) 0.004(10) -0.009(11)
C11 0.024(10) 0.079(18) 0.014(10) 0.016(10) 0.003(8) -0.007(10)
C12 0.021(10) 0.078(18) 0.023(10) -0.003(10) 0.006(8) -0.003(10)
C13 0.038(12) 0.061(17) 0.036(12) 0.013(11) 0.012(9) -0.008(11)
C14 0.025(11) 0.09(2) 0.034(12) 0.006(11) -0.016(9) -0.017(11)
C15 0.037(12) 0.060(17) 0.055(14) -0.011(12) 0.002(10) -0.021(11)
C16 0.023(11) 0.078(19) 0.037(12) 0.013(12) -0.006(9) -0.005(11)
C21 0.054(15) 0.12(2) 0.035(13) -0.015(12) 0.019(11) -0.032(14)
C22 0.077(16) 0.053(17) 0.034(12) -0.007(10) 0.013(11) -0.014(12)
C31' 0.038(12) 0.062(17) 0.027(11) 0.011(10) 0.002(9) -0.003(11)
C31 0.055(14) 0.075(19) 0.035(12) 0.002(10) 0.013(10) 0.002(12)
C32' 0.021(10) 0.063(16) 0.032(11) -0.013(10) -0.003(8) -0.013(10)
C32 0.025(11) 0.09(2) 0.032(12) -0.003(11) -0.009(9) -0.004(11)

loop_
_atom_type_symbol
_atom_type_description
_atom_type_scat_dispersion_real
_atom_type_scat_dispersion_imag
_atom_type_scat_source
C C 0.0033 0.0016 'International Tables Vol C Tables 4.2.6.8 and 6.1.1.4'
H H 0.0000 0.0000 'International Tables Vol C Tables 4.2.6.8 and 6.1.1.4'
N N 0.0061 0.0033 'International Tables Vol C Tables 4.2.6.8 and 6.1.1.4'
O O 0.0106 0.0060 'International Tables Vol C Tables 4.2.6.8 and 6.1.1.4'
F F 0.0171 0.0103 'International Tables Vol C Tables 4.2.6.8 and 6.1.1.4'
S S 0.1246 0.1234 'International Tables Vol C Tables 4.2.6.8 and 6.1.1.4'
Mo Mo -1.6832 0.6857 'International Tables Vol C Tables 4.2.6.8 and 6.1.1.4'

loop_
_geom_angle_atom_site_label_1
_geom_angle_atom_site_label_2
_geom_angle_atom_site_label_3
_geom_angle
_geom_angle_site_symmetry_1
_geom_angle_site_symmetry_3
_geom_angle_publ_flag
N1 Mo C1 101.4(7) . . ?
N1 Mo O21 94.4(5) . . ?
C1 Mo O21 102.3(6) . . ?
N1 Mo O11 101.3(5) . . ?
C1 Mo O11 96.5(6) . . ?
O21 Mo O11 152.5(5) . . ?
N1 Mo O32 169.9(6) . . ?
C1 Mo O32 88.3(6) . . ?
O21 Mo O32 80.6(4) . . ?
O11 Mo O32 80.2(4) . . ?
N1 Mo O31 99.5(6) . . ?
C1 Mo O31 159.0(6) . . ?
O21 Mo O31 78.7(4) . . ?
O11 Mo O31 76.6(4) . . ?
O32 Mo O31 71.0(4) . . ?
O13 S1 O12 120.8(10) . . ?
O13 S1 O11 115.5(8) . . ?
O12 S1 O11 112.3(8) . . ?
O13 S1 C1' 101.1(11) . . ?
O12 S1 C1' 104.9(10) . . ?
O11 S1 C1' 97.9(8) . . ?
O23 S2 O22 119.2(12) . . ?
O23 S2 O21 110.7(9) . . ?
O22 S2 O21 115.0(8) . . ?
O23 S2 C2' 102.9(13) . . ?
O22 S2 C2' 107.0(12) . . ?
O21 S2 C2' 99.1(10) . . ?
S1 O11 Mo 125.7(7) . . ?
S2 O21 Mo 131.5(8) . . ?
C31' O31 C31 114.5(15) . . ?
C31' O31 Mo 112.9(10) . . ?
C31 O31 Mo 116.5(12) . . ?
C32' O32 C32 113.9(15) . . ?
C32' O32 Mo 111.1(10) . . ?
C32 O32 Mo 120.8(11) . . ?
C11 N1 Mo 173.3(14) . . ?
C2 C1 Mo 139.7(12) . . ?
F12 C1' F13 110.2(18) . . ?
F12 C1' F11 107.2(19) . . ?
F13 C1' F11 105.3(17) . . ?
F12 C1' S1 109.8(15) . . ?
F13 C1' S1 113.3(16) . . ?
F11 C1' S1 110.7(14) . . ?
C3 C2 C22 112.1(16) . . ?
C3 C2 C21 113.3(18) . . ?
C22 C2 C21 107.6(15) . . ?
C3 C2 C1 111.2(14) . . ?
C22 C2 C1 106.9(15) . . ?
C21 C2 C1 105.3(16) . . ?
F22 C2' F21 111(2) . . ?
F22 C2' F23 110.1(19) . . ?
F21 C2' F23 105(2) . . ?
F22 C2' S2 113.7(19) . . ?
F21 C2' S2 109.0(16) . . ?
F23 C2' S2 107.7(18) . . ?
C2 C3 C4 118.0(16) . . ?
C16 C4 C3 108.7(15) . . ?
N1 C11 C12 121(2) . . ?
N1 C11 C16 116.7(16) . . ?
C12 C11 C16 123(2) . . ?
C11 C12 C13 118(2) . . ?
C12 C13 C14 123.6(19) . . ?
C13 C14 C15 117(2) . . ?
C14 C15 C16 122(2) . . ?
C11 C16 C15 117.2(19) . . ?
C11 C16 C4 120.4(19) . . ?
C15 C16 C4 122(2) . . ?
O31 C31' C32' 108.2(17) . . ?
O32 C32' C31' 110.9(16) . . ?

loop_
_geom_bond_atom_site_label_1
_geom_bond_atom_site_label_2
_geom_bond_distance
_geom_bond_site_symmetry_2
_geom_bond_publ_flag
Mo N1 1.723(16) . ?
Mo C1 1.827(19) . ?
Mo O21 2.105(11) . ?
Mo O11 2.133(11) . ?
Mo O32 2.287(12) . ?
Mo O31 2.389(13) . ?
S1 O13 1.366(15) . ?
S1 O12 1.435(13) . ?
S1 O11 1.511(12) . ?
S1 C1' 1.79(2) . ?
S2 O23 1.431(15) . ?
S2 O22 1.46(2) . ?
S2 O21 1.509(12) . ?
S2 C2' 1.80(2) . ?
O31 C31' 1.39(2) . ?
O31 C31 1.45(2) . ?
O32 C32' 1.40(2) . ?
O32 C32 1.456(19) . ?
N1 C11 1.38(2) . ?
F11 C1' 1.38(3) . ?
F12 C1' 1.30(2) . ?
F13 C1' 1.32(2) . ?
F21 C2' 1.36(3) . ?
F22 C2' 1.27(3) . ?
F23 C2' 1.35(3) . ?
C1 C2 1.65(3) . ?
C2 C3 1.51(3) . ?
C2 C22 1.54(3) . ?
C2 C21 1.54(2) . ?
C3 C4 1.59(2) . ?
C4 C16 1.50(2) . ?
C11 C12 1.38(2) . ?
C11 C16 1.41(3) . ?
C12 C13 1.38(3) . ?
C13 C14 1.41(3) . ?
C14 C15 1.41(3) . ?
C15 C16 1.43(3) . ?
C31' C32' 1.47(2) . ?
